data_1563401
loop_
_publ_author_name
'Forbes, Tori Z.'
'Nyman, May'
'Rodriguez, Mark A.'
'Navrotsky, Alexandra'

_publ_section_title
;
 The energetics of lanthanum tantalate materials
;
_journal_issue 11
_journal_name_full 'Journal of Solid State Chemistry'
_journal_page_first 2516
_journal_page_last 2521
_journal_paper_doi 10.1016/j.jssc.2010.08.024
_journal_volume 183
_journal_year 2010
_chemical_formula_sum 'O9 Pr2 Ta2'
_chemical_formula_weight 787.70
_space_group_IT_number 14
_space_group_name_Hall '-P 2yn'
_space_group_name_H-M_alt 'P 1 21/n 1'
_symmetry_cell_setting monoclinic
_symmetry_space_group_name_H-M 'P 1 21/n 1'
_cell_angle_alpha 90.0
_cell_angle_beta 90.8447(24)
_cell_angle_gamma 90.0
_cell_formula_units_Z 2
_cell_length_a 14.0332(4)
_cell_length_b 3.90367(21)
_cell_length_c 6.65687(18)
_cell_volume 364.63(2)
_computing_structure_refinement GSAS
_diffrn_radiation_polarisn_ratio 0.5
_diffrn_radiation_probe x-ray
_exptl_absorpt_correction_T_max 1.00000
_exptl_absorpt_correction_T_min 1.00000
_exptl_absorpt_process_details
;   GSAS Absorption/surface roughness correction: function number 3
 Surface roughness abs. correction (Suortti)
Terms =      0.0000         0.0000    
Correction is not refined.
;
_pd_calc_method 'Rietveld Refinement'
_pd_meas_2theta_range_inc 0.02
_pd_meas_2theta_range_max 90.0
_pd_meas_2theta_range_min 5.0
_pd_meas_number_of_points 4251
_pd_proc_2theta_range_inc 0.02
_pd_proc_2theta_range_max 90.0
_pd_proc_2theta_range_min 5.0
_pd_proc_info_datetime 2010-04-08T19:51:48
_pd_proc_ls_background_function
;   GSAS Background function number 2 with  4 terms.
 Cosine Fourier series
      1:   -148.161     2:    495.376     3:   -231.700     4:    104.036    
;
_pd_proc_ls_prof_R_factor 0.0886
_pd_proc_ls_prof_wR_expected 0.0552
_pd_proc_ls_prof_wR_factor 0.1159
_pd_proc_number_of_points 4251
_refine_ls_goodness_of_fit_all 2.10
_refine_ls_matrix_type full
_refine_ls_number_parameters 10
_refine_ls_number_restraints 0
_refine_ls_R_Fsqd_factor 0.08235
_refine_ls_shift/su_max 0.05
_refine_ls_shift/su_mean 0.01
_reflns_d_resolution_high 1.090
_reflns_d_resolution_low 7.016
_reflns_limit_h_max 14
_reflns_limit_h_min 0
_reflns_limit_k_max 4
_reflns_limit_k_min 0
_reflns_limit_l_max 6
_reflns_limit_l_min -6
_reflns_number_total 606
_cod_data_source_file JSSC-2010-183-2516.cif
_cod_data_source_block Nd2Ta2O7(OH)2
_cod_depositor_comments
;
The following automatic conversions were performed:

data item '_geom_angle_publ_flag' value 'N' was changed to 'n' in
accordance with the built-in table derived from the CIF Core
dictionary named 'cif_core.dic' version 2.4.5 last updated on
2014-11-21 (52 times).

data item '_geom_bond_publ_flag' value 'N' was changed to 'n' in
accordance with the built-in table derived from the CIF Core
dictionary named 'cif_core.dic' version 2.4.5 last updated on
2014-11-21 (38 times).

Automatic conversion script
Id: cif_fix_values 8369 2020-08-20 11:38:08Z andrius 
;
_cod_original_cell_volume 364.632(21)
_cod_original_sg_symbol_H-M 'P 21/n'
_cod_database_code 1563401
_gsas_exptl_extinct_corr_t_min 1.00000
_gsas_exptl_extinct_corr_t_max 1.00000

loop_
_symmetry_equiv_pos_site_id
_symmetry_equiv_pos_as_xyz
1 +x,+y,+z
2 -x+1/2,+y+1/2,-z+1/2
-1 -x,-y,-z
-2 +x+1/2,-y+1/2,+z+1/2

loop_
_atom_site_type_symbol
_atom_site_label
_atom_site_fract_x
_atom_site_fract_y
_atom_site_fract_z
_atom_site_occupancy
_atom_site_thermal_displace_type
_atom_site_U_iso_or_equiv
_atom_site_symmetry_multiplicity
Pr Pr1 0.29748 0.01596 0.5025 1.0 Uiso 0.01549 4
Ta Ta 0.53767 0.47233 0.73068 1.0 Uiso 0.01549 4
O- O1 0.58631 0.4745 0.40667 1.0 Uiso 0.01549 4
O- O2 0.55496 -0.04779 0.72736 1.0 Uiso 0.01549 4
O- O3 0.5 0.5 0.0 1.0 Uiso 0.01549 2
O- O4 0.20352 -0.07942 0.2464 1.0 Uiso 0.01549 4
O- OH5 0.17992 0.51214 0.62085 1.0 Uiso 0.01549 4

loop_
_atom_type_symbol
_atom_type_scat_dispersion_real
_atom_type_scat_dispersion_imag
_atom_type_scat_Cromer_Mann_a1
_atom_type_scat_Cromer_Mann_a2
_atom_type_scat_Cromer_Mann_a3
_atom_type_scat_Cromer_Mann_a4
_atom_type_scat_Cromer_Mann_b1
_atom_type_scat_Cromer_Mann_b2
_atom_type_scat_Cromer_Mann_b3
_atom_type_scat_Cromer_Mann_b4
_atom_type_scat_Cromer_Mann_c
_atom_type_scat_source
Pr+3 0.000 0.000 21.3727 2.64520 19.7491 0.21430 12.1329 15.3230 0.97518 36.4065 1.77132 International_Tables_Vol_C
Ta+5 0.000 0.000 29.1587 1.50711 18.8407 0.11674 12.8268 6.31524 5.38695 12.4244 1.78555 International_Tables_Vol_C
O-2 0.047 0.032 3.76936 15.0797 2.53342 6.30430 1.91579 40.3445 1.55094 0.31291 0.22789 International_Tables_Vol_C
O-1 0.047 0.032 4.19160 12.8573 1.63969 4.17236 1.52673 47.0179 -20.307 -0.0140 21.9412 International_Tables_Vol_C
Si 0.000 0.000 6.29150 2.43860 3.03530 32.3337 1.98910 0.67850 1.54100 81.6937 1.14070 International_Tables_Vol_C

loop_
_diffrn_radiation_wavelength
_diffrn_radiation_wavelength_wt
_diffrn_radiation_type
_diffrn_radiation_wavelength_id
1.540560 1.000 K\a~1~ 1
1.544300 0.500 K\a~2~ 2

loop_
_geom_angle_atom_site_label_1
_geom_angle_atom_site_label_2
_geom_angle_atom_site_label_3
_geom_angle
_geom_angle_site_symmetry_1
_geom_angle_site_symmetry_2
_geom_angle_site_symmetry_3
_geom_angle_publ_flag
O1 Pr1 O1 96.8565(35) -1_656 . -1_666 n
O1 Pr1 O2 70.5398(16) -1_656 . -1_656 n
O1 Pr1 O4 115.5239(22) -1_656 . 1_555 n
O1 Pr1 O4 132.7305(19) -1_656 . 2_555 n
O1 Pr1 OH5 77.1341(31) -1_656 . 1_545 n
O1 Pr1 OH5 149.2953(13) -1_656 . 1_555 n
O1 Pr1 OH5 72.1245(16) -1_656 . 2_546 n
O1 Pr1 O2 66.6103(14) -1_666 . -1_656 n
O1 Pr1 O4 132.4998(11) -1_666 . 1_555 n
O1 Pr1 O4 69.0604(28) -1_666 . 2_555 n
O1 Pr1 OH5 149.7154(13) -1_666 . 1_545 n
O1 Pr1 OH5 76.5791(31) -1_666 . 1_555 n
O1 Pr1 OH5 73.0398(16) -1_666 . 2_546 n
O2 Pr1 O4 91.4821(22) -1_656 . 1_555 n
O2 Pr1 O4 62.4002(15) -1_656 . 2_555 n
O2 Pr1 OH5 134.8326(16) -1_656 . 1_545 n
O2 Pr1 OH5 129.8519(19) -1_656 . 1_555 n
O2 Pr1 OH5 119.7687(20) -1_656 . 2_546 n
O4 Pr1 O4 63.4467(21) 1_555 . 2_555 n
O4 Pr1 OH5 74.7470(15) 1_555 . 1_545 n
O4 Pr1 OH5 89.1608(18) 1_555 . 1_555 n
O4 Pr1 OH5 147.6796(12) 1_555 . 2_546 n
O4 Pr1 OH5 135.9417(18) 2_555 . 1_545 n
O4 Pr1 OH5 73.4931(29) 2_555 . 1_555 n
O4 Pr1 OH5 136.2906(17) 2_555 . 2_546 n
OH5 Pr1 OH5 93.4174(35) 1_545 . 1_555 n
OH5 Pr1 OH5 76.9042(16) 1_545 . 2_546 n
OH5 Pr1 OH5 77.3041(16) 1_555 . 2_546 n
O1 Ta O1 80.4547(23) 1_555 . -1_666 n
O1 Ta O2 87.48290(30) 1_555 . 1_555 n
O1 Ta O2 86.83360(30) 1_555 . 1_565 n
O1 Ta O3 176.31750(20) 1_555 . 1_556 n
O1 Ta O2 101.78810(20) -1_666 . 1_555 n
O1 Ta O2 90.1626(8) -1_666 . 1_565 n
O1 Ta O3 100.2686(23) -1_666 . 1_556 n
O2 Ta O2 165.7261(9) 1_555 . 1_565 n
O2 Ta O3 95.87920(30) 1_555 . 1_556 n
O2 Ta O3 89.5504(5) 1_565 . 1_556 n
Pr1 O1 Pr1 96.8565(35) -1_656 . -1_666 n
Pr1 O1 Ta 88.4230(16) -1_656 . 1_555 n
Pr1 O1 Ta 137.6960(14) -1_656 . -1_666 n
Pr1 O1 Ta 88.7722(15) -1_666 . 1_555 n
Pr1 O1 Ta 124.5793(21) -1_666 . -1_666 n
Ta O1 Ta 99.5453(23) 1_555 . -1_666 n
Pr1 O2 Ta 99.09590(30) -1_656 . 1_545 n
Pr1 O2 Ta 93.1334(5) -1_656 . 1_555 n
Ta O2 Ta 165.7261(9) 1_545 . 1_555 n
Ta O3 Ta 180.0 1_554 . -1_666 n
Pr1 O4 Pr1 133.1266(11) 1_555 . 2_545 n
Pr1 OH5 Pr1 93.4174(35) 1_555 . 1_565 n
Pr1 OH5 Pr1 103.2003(16) 1_555 . 2_556 n
Pr1 OH5 Pr1 102.5879(16) 1_565 . 2_556 n

loop_
_geom_bond_atom_site_label_1
_geom_bond_atom_site_label_2
_geom_bond_distance
_geom_bond_site_symmetry_1
_geom_bond_site_symmetry_2
_geom_bond_publ_flag
Pr1 Pr1 3.90367(21) . 1_545 n
Pr1 Pr1 3.90367(21) . 1_565 n
Pr1 Ta 3.39121(9) . -1_656 n
Pr1 Ta 3.44340(9) . -1_666 n
Pr1 O1 2.58100(8) . -1_656 n
Pr1 O1 2.63670(9) . -1_666 n
Pr1 O2 2.59575(7) . -1_656 n
Pr1 O4 2.17200(6) . 1_555 n
Pr1 O4 2.85423(11) . 2_545 n
Pr1 O4 2.28901(7) . 2_555 n
Pr1 OH5 2.69239(9) . 1_545 n
Pr1 OH5 2.67066(9) . 1_555 n
Pr1 OH5 2.52267(7) . 2_546 n
Ta Pr1 3.39121(9) . -1_656 n
Ta Pr1 3.44340(9) . -1_666 n
Ta Ta 3.24052(9) . -1_666 n
Ta O1 2.27189(6) . 1_555 n
Ta O1 1.96449(6) . -1_666 n
Ta O2 2.04501(11) . 1_555 n
Ta O2 1.88909(10) . 1_565 n
Ta O3 1.87971(5) . 1_556 n
Ta O4 2.36543(6) . -2_555 n
O1 Pr1 2.58100(8) . -1_656 n
O1 Pr1 2.63670(9) . -1_666 n
O1 Ta 2.27189(6) . 1_555 n
O1 Ta 1.96449(6) . -1_666 n
O2 Pr1 2.59575(7) . -1_656 n
O2 Ta 1.88909(10) . 1_545 n
O2 Ta 2.04501(11) . 1_555 n
O3 Ta 1.87971(5) . 1_554 n
O3 Ta 1.87971(5) . -1_666 n
O4 Pr1 2.17200(6) . 1_555 n
O4 Pr1 2.28901(7) . 2_545 n
O4 Pr1 2.85423(11) . 2_555 n
O4 Ta 2.36543(6) . -2_454 n
OH5 Pr1 2.67066(9) . 1_555 n
OH5 Pr1 2.69239(9) . 1_565 n
OH5 Pr1 2.52267(7) . 2_556 n
